data_4323014
loop_
_publ_author_name
'Scott R. J. Oliver'
'Alan J. Lough'
'Geoffrey A. Ozin'

_publ_section_title
;
 Crystal Structures of a Series of Novel Alkylammonium Phosphates and
 Their Formation in Aluminophosphate Synthesis Mixtures
;
_journal_name_full 'Inorganic Chemistry'
_journal_page_first 5021
_journal_page_last 5028
_journal_paper_doi 10.1021/ic980069w
_journal_volume 37
_journal_year 1998
_chemical_formula_sum 'C8 H22 N O4 P'
_chemical_formula_weight 227.24
_chemical_name_systematic
; 
 ? 
;
_space_group_IT_number 14
_symmetry_cell_setting monoclinic
_symmetry_space_group_name_Hall '-P 2ybc'
_symmetry_space_group_name_H-M 'P 1 21/c 1'
_atom_sites_solution_hydrogens geom
_atom_sites_solution_primary direct
_atom_sites_solution_secondary difmap
_audit_creation_method SHELXL
_cell_angle_alpha 90.00
_cell_angle_beta 90.66
_cell_angle_gamma 90.00
_cell_formula_units_Z 4
_cell_length_a 4.554
_cell_length_b 34.652(3)
_cell_length_c 7.3280(10)
_cell_measurement_temperature 293(2)
_cell_volume 1156.32(19)
_computing_structure_refinement 'SHELXL-93 (Sheldrick, 1993)'
_computing_structure_solution 'SHELXS-86 (Sheldrick, 1990)'
_diffrn_ambient_temperature 293(2)
_diffrn_radiation_monochromator graphite
_diffrn_radiation_source 'fine-focus sealed tube'
_diffrn_radiation_type MoK\a
_diffrn_radiation_wavelength 0.71073
_diffrn_reflns_av_R_equivalents 0.0211
_diffrn_reflns_av_sigmaI/netI 0.0394
_diffrn_reflns_limit_h_max 5
_diffrn_reflns_limit_h_min 0
_diffrn_reflns_limit_k_max 41
_diffrn_reflns_limit_k_min 0
_diffrn_reflns_limit_l_max 8
_diffrn_reflns_limit_l_min -8
_diffrn_reflns_number 2291
_diffrn_reflns_theta_max 25.00
_diffrn_reflns_theta_min 2.84
_exptl_absorpt_coefficient_mu 0.230
_exptl_crystal_density_diffrn 1.305
_exptl_crystal_F_000 496
_refine_diff_density_max 0.389
_refine_diff_density_min -0.280
_refine_diff_density_rms 0.073
_refine_ls_extinction_coef 0.0085(14)
_refine_ls_extinction_expression Fc^*^=kFc[1+0.001xFc^2^\l^3^/sin(2\q)]^-1/4^
_refine_ls_extinction_method SHELXL
_refine_ls_goodness_of_fit_all 1.201
_refine_ls_goodness_of_fit_obs 1.208
_refine_ls_matrix_type full
_refine_ls_number_parameters 173
_refine_ls_number_reflns 2012
_refine_ls_number_restraints 0
_refine_ls_restrained_S_all 1.382
_refine_ls_restrained_S_obs 1.208
_refine_ls_R_factor_all 0.0691
_refine_ls_R_factor_obs 0.0474
_refine_ls_shift/esd_max -0.001
_refine_ls_shift/esd_mean 0.000
_refine_ls_structure_factor_coef Fsqd
_refine_ls_weighting_details 'w=1/[\s^2^(Fo^2^)+(0.0332P)^2^+1.8917P] where P=(Fo^2^+2Fc^2^)/3'
_refine_ls_weighting_scheme calc
_refine_ls_wR_factor_all 0.1542
_refine_ls_wR_factor_obs 0.1184
_reflns_number_observed 1596
_reflns_number_total 2031
_reflns_observed_criterion >2sigma(I)
_cod_data_source_file ic980069w_2.cif
_cod_data_source_block s9548,_octylammonium_dihydrogen_phosphate_(ODP)
_cod_depositor_comments
;
The following automatic conversions were performed:

'_refine_ls_weighting_scheme' value 'calc
w=1/[\s^2^(Fo^2^)+(0.0332P)^2^+1.8917P] where P=(Fo^2^+2Fc^2^)/3' was
changed to 'calc'. New tag '_refine_ls_weighting_details' was
created. The value of the new tag was set to
'w=1/[\s^2^(Fo^2^)+(0.0332P)^2^+1.8917P] where P=(Fo^2^+2Fc^2^)/3'.

Automatic conversion script
Id: cif_fix_values 3143 2015-03-26 13:38:13Z robertas 
;
_cod_original_cell_volume 1156.3(2)
_cod_original_formula_sum 'C8 H4 H18 N O4 P'
_cod_database_code 4323014

loop_
_symmetry_equiv_pos_as_xyz
'x, y, z'
'-x, y+1/2, -z+1/2'
'-x, -y, -z'
'x, -y-1/2, z-1/2'

loop_
_atom_site_aniso_label
_atom_site_aniso_U_11
_atom_site_aniso_U_22
_atom_site_aniso_U_33
_atom_site_aniso_U_23
_atom_site_aniso_U_13
_atom_site_aniso_U_12
P1 0.0161(4) 0.0181(4) 0.0145(4) -0.0017(3) 0.0000(3) 0.0000(3)
O1 0.028(2) 0.020(2) 0.016(2) -0.004(2) 0.000(2) -0.003(2)
O1* 0.016(2) 0.035(3) 0.021(2) 0.000(2) 0.001(2) 0.001(2)
O2 0.021(2) 0.024(2) 0.017(2) -0.001(2) 0.000(2) -0.007(2)
O2* 0.028(2) 0.012(2) 0.017(2) 0.002(2) 0.001(2) -0.003(2)
O3 0.016(2) 0.018(2) 0.022(2) 0.000(2) 0.000(2) -0.003(2)
O3* 0.035(3) 0.029(3) 0.013(2) 0.000(2) 0.007(2) -0.005(2)
O4 0.0185(13) 0.0228(13) 0.055(2) 0.0000(11) 0.0039(12) 0.0005(10)
N1 0.0221(15) 0.0137(15) 0.045(2) 0.0003(13) -0.0063(15) -0.0010(12)
C1 0.049(2) 0.018(2) 0.030(2) -0.0011(14) 0.003(2) 0.003(2)
C2 0.032(2) 0.022(2) 0.025(2) -0.0011(14) 0.0002(14) 0.0024(13)
C3 0.025(2) 0.018(2) 0.020(2) 0.0013(12) 0.0019(13) 0.0010(13)
C4 0.023(2) 0.022(2) 0.021(2) -0.0013(13) 0.0008(12) -0.0013(12)
C5 0.023(2) 0.021(2) 0.022(2) 0.0016(13) 0.0015(13) -0.0006(12)
C6 0.023(2) 0.020(2) 0.024(2) 0.0016(13) 0.0019(13) -0.0002(13)
C7 0.0193(15) 0.020(2) 0.024(2) 0.0001(13) 0.0005(13) -0.0007(12)
C8 0.0208(15) 0.017(2) 0.023(2) 0.0007(13) 0.0006(13) 0.0018(12)

loop_
_atom_site_label
_atom_site_type_symbol
_atom_site_fract_x
_atom_site_fract_y
_atom_site_fract_z
_atom_site_U_iso_or_equiv
_atom_site_thermal_displace_type
_atom_site_occupancy
_atom_site_calc_flag
_atom_site_refinement_flags
_atom_site_disorder_group
P1 P 0.3409(2) 0.70790(2) 0.23961(10) 0.0162(3) Uani 1 d . .
O1 O 0.2744(9) 0.71333(12) 0.0460(5) 0.0216(9) Uani 0.50 d P 1
O1* O 0.0776(9) 0.69670(13) 0.1319(6) 0.0242(10) Uani 0.50 d P 2
O2 O 0.4686(9) 0.74592(12) 0.3198(5) 0.0209(10) Uani 0.50 d P 1
O2* O 0.4787(9) 0.74591(11) 0.1602(5) 0.0189(9) Uani 0.50 d P 2
O3 O 0.0812(8) 0.69459(12) 0.3593(5) 0.0187(9) Uani 0.50 d P 1
O3* O 0.2778(10) 0.71673(13) 0.4426(5) 0.0257(10) Uani 0.50 d P 2
O4 O 0.5731(6) 0.67513(7) 0.2514(4) 0.0321(6) Uani 1 d . .
H4O H 0.7221(88) 0.6801(11) 0.2485(53) 0.029(12) Uiso 1 d . .
N1 N 0.9092(7) 0.79891(8) 0.2468(5) 0.0271(7) Uani 1 d . .
H1A H 0.7994(78) 0.7798(11) 0.2453(46) 0.020(9) Uiso 1 d . .
H1B H 1.0097(97) 0.7980(12) 0.3523(62) 0.049(13) Uiso 1 d . .
H1C H 1.0317(107) 0.7995(13) 0.1536(65) 0.059(15) Uiso 1 d . .
C1 C 0.9222(8) 1.09106(9) 0.2500(5) 0.0325(8) Uani 1 d . .
H1C H 0.7931(8) 1.11296(9) 0.2498(28) 0.028(2) Uiso 1 calc R .
H1D H 1.0422(34) 1.0918(3) 0.1431(15) 0.028(2) Uiso 1 calc R .
H1E H 1.0455(33) 1.0918(3) 0.3571(15) 0.028(2) Uiso 1 calc R .
C2 C 0.7417(7) 1.05420(9) 0.2497(5) 0.0262(7) Uani 1 d . .
H2A H 0.6165(7) 1.05403(9) 0.1435(5) 0.028(2) Uiso 1 d R .
H2B H 0.6183(7) 1.05411(9) 0.3550(5) 0.028(2) Uiso 1 d R .
C3 C 0.9237(7) 1.01745(8) 0.2503(4) 0.0210(7) Uani 1 d . .
H3A H 1.0481(7) 1.01746(8) 0.3570(4) 0.028(2) Uiso 1 d R .
H3B H 1.0478(7) 1.01753(8) 0.1453(4) 0.028(2) Uiso 1 d R .
C4 C 0.7419(7) 0.98067(9) 0.2490(4) 0.0218(7) Uani 1 d . .
H4B H 0.6168(7) 0.98071(9) 0.1426(4) 0.028(2) Uiso 1 d R .
H4C H 0.6186(7) 0.98052(9) 0.3543(4) 0.028(2) Uiso 1 d R .
C5 C 0.9255(7) 0.94391(9) 0.2490(4) 0.0218(7) Uani 1 d . .
H5A H 1.0509(7) 0.94381(9) 0.3552(4) 0.028(2) Uiso 1 d R .
H5B H 1.0483(7) 0.94393(9) 0.1434(4) 0.028(2) Uiso 1 d R .
C6 C 0.7412(7) 0.90721(9) 0.2484(4) 0.0226(7) Uani 1 d . .
H6A H 0.6170(7) 0.90723(9) 0.1417(4) 0.028(2) Uiso 1 d R .
H6B H 0.6171(7) 0.90733(9) 0.3534(4) 0.028(2) Uiso 1 d R .
C7 C 0.9245(6) 0.87039(9) 0.2494(4) 0.0208(7) Uani 1 d . .
H7A H 1.0461(6) 0.86990(9) 0.3573(4) 0.028(2) Uiso 1 d R .
H7B H 1.0504(6) 0.87019(9) 0.1452(4) 0.028(2) Uiso 1 d R .
C8 C 0.7314(6) 0.83474(9) 0.2461(4) 0.0202(7) Uani 1 d . .
H8A H 0.6060(6) 0.83495(9) 0.3505(4) 0.028(2) Uiso 1 d R .
H8B H 0.6091(6) 0.83535(9) 0.1385(4) 0.028(2) Uiso 1 d R .

loop_
_atom_type_symbol
_atom_type_description
_atom_type_scat_dispersion_real
_atom_type_scat_dispersion_imag
_atom_type_scat_source
C C 0.0033 0.0016 'International Tables Vol C Tables 4.2.6.8 and 6.1.1.4'
H H 0.0000 0.0000 'International Tables Vol C Tables 4.2.6.8 and 6.1.1.4'
H H 0.0000 0.0000 'International Tables Vol C Tables 4.2.6.8 and 6.1.1.4'
N N 0.0061 0.0033 'International Tables Vol C Tables 4.2.6.8 and 6.1.1.4'
O O 0.0106 0.0060 'International Tables Vol C Tables 4.2.6.8 and 6.1.1.4'
P P 0.1023 0.0942 'International Tables Vol C Tables 4.2.6.8 and 6.1.1.4'

loop_
_geom_angle_atom_site_label_1
_geom_angle_atom_site_label_2
_geom_angle_atom_site_label_3
_geom_angle
_geom_angle_site_symmetry_1
_geom_angle_site_symmetry_3
_geom_angle_publ_flag
O1* P1 O3* 113.9(2) . . ?
O1 P1 O3 115.9(2) . . ?
O1 P1 O2 109.3(2) . . ?
O3 P1 O2 108.9(2) . . ?
O1 P1 O4 106.4(2) . . ?
O1* P1 O4 112.6(2) . . ?
O3* P1 O4 103.0(2) . . ?
O3 P1 O4 105.9(2) . . ?
O2 P1 O4 110.3(2) . . ?
O1* P1 O2* 110.3(2) . . ?
O3* P1 O2* 105.6(2) . . ?
O4 P1 O2* 111.0(2) . . ?
H4O O4 P1 118.4(33) . . ?
H1A N1 H1C 113.2(38) . . ?
H1A N1 H1B 106.7(36) . . ?
H1C N1 H1B 110.3(41) . . ?
H1A N1 C8 109.8(23) . . ?
H1C N1 C8 108.9(30) . . ?
H1B N1 C8 107.8(28) . . ?
C1 C2 C3 114.2(3) . . ?
C2 C3 C4 113.9(3) . . ?
C3 C4 C5 113.7(3) . . ?
C4 C5 C6 113.3(3) . . ?
C5 C6 C7 113.4(2) . . ?
C8 C7 C6 111.3(2) . . ?
N1 C8 C7 111.4(2) . . ?

loop_
_geom_bond_atom_site_label_1
_geom_bond_atom_site_label_2
_geom_bond_distance
_geom_bond_site_symmetry_2
_geom_bond_publ_flag
P1 O1 1.459(4) . ?
P1 O1* 1.480(4) . ?
P1 O3* 1.549(4) . ?
P1 O3 1.551(4) . ?
P1 O2 1.553(4) . ?
P1 O4 1.554(3) . ?
P1 O2* 1.573(4) . ?
O4 H4O 0.70(4) . ?
N1 H1A 0.83(4) . ?
N1 H1C 0.89(5) . ?
N1 H1B 0.89(5) . ?
N1 C8 1.482(4) . ?
C1 C2 1.519(5) . ?
C2 C3 1.519(4) . ?
C3 C4 1.520(4) . ?
C4 C5 1.524(4) . ?
C5 C6 1.524(4) . ?
C6 C7 1.525(4) . ?
C7 C8 1.517(4) . ?
